data_1504755
loop_
_publ_author_name
'O\~na-Burgos, Pascual'
'Fern\'andez, Ignacio'
'Roces, Laura'
'Torre-Fern\'andez, Laura'
'Garc\'ia-Granda, Santiago'
'L\'opez-Ortiz, Fernando'

_publ_section_title
;
 Asymmetric deprotonation-substitution of N-Pop-benzylamines using
 [RLi/(-)-sparteine]. Enantioselective sequential reactions and synthesis
 of N-heterocycles.
;
_journal_issue 15
_journal_name_full 'Organic letters'
_journal_page_first 3195
_journal_page_last 3198
_journal_paper_doi 10.1021/ol801027p
_journal_volume 10
_journal_year 2008
_chemical_absolute_configuration ad
_chemical_compound_source 'synthesis as described'
_chemical_formula_moiety 'C29 H32 N1 O1 P1 Sn1'
_chemical_formula_sum 'C29 H32 N O P Sn'
_chemical_formula_weight 560.22
_chemical_name_systematic
;
 ?
;
_space_group_IT_number 4
_symmetry_cell_setting monoclinic
_symmetry_Int_Tables_number 4
_symmetry_space_group_name_Hall 'P 2yb'
_symmetry_space_group_name_H-M 'P 1 21 1'
_atom_sites_solution_hydrogens geom
_atom_sites_solution_primary direct
_atom_sites_solution_secondary difmap
_cell_angle_alpha 90
_cell_angle_beta 94.931(1)
_cell_angle_gamma 90
_cell_formula_units_Z 2
_cell_length_a 11.5240(1)
_cell_length_b 9.1980(1)
_cell_length_c 13.4063(1)
_cell_measurement_reflns_used 5810
_cell_measurement_temperature 150(2)
_cell_measurement_theta_max 65.22
_cell_measurement_theta_min 3.31
_cell_measurement_wavelength 1.54184
_cell_volume 1415.78(2)
_computing_cell_refinement
;
        CrysAlis RED, Oxford Diffraction Ltd.,
        Version 1.171.32.5 (release 08-05-2007 CrysAlis171 .NET)
        (compiled May  8 2007,13:10:02)
;
_computing_data_collection
;
        CrysAlis CCD, Oxford Diffraction Ltd.,
        Version 1.171.32.5 (release 08-05-2007 CrysAlis171 .NET)
        (compiled May  8 2007,13:10:02)
;
_computing_data_reduction
;
        CrysAlis RED, Oxford Diffraction Ltd.,
        Version 1.171.32.5 (release 08-05-2007 CrysAlis171 .NET)
        (compiled May  8 2007,13:10:02)
;
_computing_molecular_graphics 'Ortep-3 for Windows (Farrugia, 1997)'
_computing_publication_material 'WinGX publication routines (Farrugia, 1999)'
_computing_structure_refinement 'SHELXL-97 (Sheldrick, 1997)'
_computing_structure_solution 'DIRDIF-99 (Beurskens et al, 1999)'
_diffrn_ambient_temperature 150
_diffrn_detector_area_resol_mean 16.0827
_diffrn_measured_fraction_theta_full 0.974
_diffrn_measured_fraction_theta_max 0.974
_diffrn_orient_matrix_UB_11 -0.0535603932
_diffrn_orient_matrix_UB_12 0.0704974423
_diffrn_orient_matrix_UB_13 -0.0980917693
_diffrn_orient_matrix_UB_21 -0.1148951445
_diffrn_orient_matrix_UB_22 0.0281872936
_diffrn_orient_matrix_UB_23 0.0487101749
_diffrn_orient_matrix_UB_31 0.0449762047
_diffrn_orient_matrix_UB_32 0.1535998341
_diffrn_orient_matrix_UB_33 0.0361168943
_diffrn_radiation_monochromator graphite
_diffrn_radiation_probe x-ray
_diffrn_radiation_source 'Enhance (Cu) X-ray Source'
_diffrn_radiation_type CuK\a
_diffrn_radiation_wavelength 1.54184
_diffrn_reflns_av_R_equivalents 0.0319
_diffrn_reflns_av_unetI/netI 0.0661
_diffrn_reflns_limit_h_max 13
_diffrn_reflns_limit_h_min -12
_diffrn_reflns_limit_k_max 10
_diffrn_reflns_limit_k_min -9
_diffrn_reflns_limit_l_max 15
_diffrn_reflns_limit_l_min -15
_diffrn_reflns_number 11826
_diffrn_reflns_theta_full 64.9
_diffrn_reflns_theta_max 64.9
_diffrn_reflns_theta_min 3.31
_exptl_absorpt_coefficient_mu 7.852
_exptl_absorpt_correction_T_max 0.675
_exptl_absorpt_correction_T_min 0.597
_exptl_absorpt_correction_type refdelf
_exptl_absorpt_process_details
;
       XABS2 
 Parkin S,Moezzi B & Hope H, (1995) J. Appl. Cryst. 28, 53-56
       Cubic fit to sin(theta)/lambda - 24 parameters
;
_exptl_crystal_colour colourless
_exptl_crystal_density_diffrn 1.314
_exptl_crystal_density_method 'not measured'
_exptl_crystal_description ' prism'
_exptl_crystal_F_000 572
_exptl_crystal_size_max 0.27
_exptl_crystal_size_mid 0.06
_exptl_crystal_size_min 0.05
_refine_diff_density_max 0.242
_refine_diff_density_min -0.429
_refine_diff_density_rms 0.041
_refine_ls_abs_structure_details 'Flack H D (1983), Acta Cryst. A39, 876-881'
_refine_ls_abs_structure_Flack -0.034(5)
_refine_ls_extinction_method none
_refine_ls_goodness_of_fit_ref 0.934
_refine_ls_hydrogen_treatment constr
_refine_ls_matrix_type full
_refine_ls_number_parameters 332
_refine_ls_number_reflns 4407
_refine_ls_number_restraints 6
_refine_ls_restrained_S_all 0.939
_refine_ls_R_factor_all 0.03
_refine_ls_R_factor_gt 0.0251
_refine_ls_shift/su_max 0
_refine_ls_shift/su_mean 0
_refine_ls_structure_factor_coef Fsqd
_refine_ls_weighting_details 'w=1/[\s^2^(Fo^2^)+(0.0318P)^2^+0.0000P] where P=(Fo^2^+2Fc^2^)/3'
_refine_ls_weighting_scheme calc
_refine_ls_wR_factor_gt 0.0544
_refine_ls_wR_factor_ref 0.0561
_reflns_number_gt 3771
_reflns_number_total 4407
_reflns_threshold_expression >2sigma(I)
_cod_data_source_file ol801027p-file005.cif
_cod_data_source_block (S)-10
_cod_database_code 1504755

loop_
_symmetry_equiv_pos_as_xyz
'x, y, z'
'-x, y+1/2, -z'

loop_
_atom_site_label
_atom_site_type_symbol
_atom_site_fract_x
_atom_site_fract_y
_atom_site_fract_z
_atom_site_U_iso_or_equiv
_atom_site_adp_type
_atom_site_occupancy
_atom_site_symmetry_multiplicity
_atom_site_calc_flag
_atom_site_refinement_flags
_atom_site_disorder_assembly
_atom_site_disorder_group
P1 P 0.41449(8) -0.09320(11) 0.29983(7) 0.0474(2) Uani 1 1 d . . .
N2 N 0.3203(2) -0.2168(3) 0.2514(2) 0.0493(7) Uani 1 1 d . . .
C3 C 0.2472(3) -0.1878(4) 0.1570(3) 0.0503(9) Uani 1 1 d . . .
H3 H 0.1831 -0.2577 0.1575 0.06 Uiso 1 1 calc R . .
Sn4 Sn 0.159766(18) 0.02680(3) 0.140672(18) 0.05840(8) Uani 1 1 d . . .
C5A C 0.0323(5) -0.0287(6) 0.0194(5) 0.108(2) Uani 1 1 d . . .
H5A1 H -0.0087 -0.1149 0.0365 0.161 Uiso 1 1 calc R . .
H5A2 H 0.0708 -0.046 -0.0402 0.161 Uiso 1 1 calc R . .
H5A3 H -0.0219 0.05 0.008 0.161 Uiso 1 1 calc R . .
C5B C 0.2440(4) 0.2232(5) 0.0928(4) 0.0662(11) Uani 1 1 d . . .
H5B1 H 0.2818 0.2032 0.0332 0.099 Uiso 1 1 calc R . .
H5B2 H 0.3008 0.2551 0.1448 0.099 Uiso 1 1 calc R . .
H5B3 H 0.1867 0.2979 0.0792 0.099 Uiso 1 1 calc R . .
C5C C 0.0680(4) 0.0658(5) 0.2725(4) 0.092(2) Uani 1 1 d . . .
H5C1 H 0.032 -0.0227 0.2919 0.138 Uiso 1 1 calc R . .
H5C2 H 0.0093 0.1386 0.2578 0.138 Uiso 1 1 calc R . .
H5C3 H 0.1221 0.0989 0.3262 0.138 Uiso 1 1 calc R . .
C6 C 0.3227(3) -0.3704(4) 0.2876(3) 0.0541(10) Uani 1 1 d . A .
H6A H 0.3911 -0.3838 0.3341 0.065 Uiso 1 1 calc R . .
H6B H 0.3304 -0.4343 0.231 0.065 Uiso 1 1 calc R . .
C7 C 0.4079(3) -0.0958(4) 0.4343(3) 0.0498(9) Uani 1 1 d . . .
C8A C 0.3293(3) -0.0013(6) 0.4741(3) 0.0619(13) Uani 1 1 d . . .
H8A H 0.2849 0.0614 0.432 0.074 Uiso 1 1 calc R . .
C9A C 0.3170(4) -0.0004(7) 0.5769(3) 0.0712(15) Uani 1 1 d . . .
H9A H 0.2652 0.0634 0.6036 0.085 Uiso 1 1 calc R . .
C10 C 0.3832(4) -0.0963(5) 0.6390(3) 0.0660(11) Uani 1 1 d . . .
H10 H 0.3734 -0.0983 0.7071 0.079 Uiso 1 1 calc R . .
C9B C 0.4632(4) -0.1885(5) 0.6007(3) 0.0601(10) Uani 1 1 d . . .
H9B H 0.5088 -0.2491 0.6435 0.072 Uiso 1 1 calc R . .
C8B C 0.4759(4) -0.1908(5) 0.4978(3) 0.0597(12) Uani 1 1 d . . .
H8B H 0.5284 -0.2542 0.4717 0.072 Uiso 1 1 calc R . .
C7' C 0.5623(3) -0.1521(4) 0.2790(3) 0.0514(9) Uani 1 1 d . . .
C8A' C 0.5838(3) -0.2631(5) 0.2096(3) 0.0557(10) Uani 1 1 d . . .
H8A' H 0.5215 -0.3121 0.1761 0.067 Uiso 1 1 calc R . .
C9A' C 0.7696(4) -0.1195(6) 0.3107(3) 0.0749(13) Uani 1 1 d . . .
H9A' H 0.8326 -0.0713 0.3438 0.09 Uiso 1 1 calc R . .
C10' C 0.7896(4) -0.2296(6) 0.2420(3) 0.0729(13) Uani 1 1 d . . .
H10' H 0.8654 -0.2554 0.2307 0.088 Uiso 1 1 calc R . .
C9B' C 0.6967(4) -0.2996(5) 0.1912(3) 0.0629(11) Uani 1 1 d . . .
H9B' H 0.7098 -0.3714 0.1445 0.076 Uiso 1 1 calc R . .
C8B' C 0.6569(3) -0.0814(5) 0.3299(3) 0.0635(11) Uani 1 1 d . . .
H8B' H 0.6447 -0.0091 0.3763 0.076 Uiso 1 1 calc R . .
C11 C 0.3072(3) -0.2264(4) 0.0639(3) 0.0490(9) Uani 1 1 d . . .
C12A C 0.3908(3) -0.1319(5) 0.0293(3) 0.0536(9) Uani 1 1 d . . .
H12A H 0.4089 -0.0455 0.0632 0.064 Uiso 1 1 calc R . .
C13A C 0.4474(3) -0.1680(5) -0.0565(3) 0.0593(11) Uani 1 1 d . . .
H13A H 0.5031 -0.1057 -0.0789 0.071 Uiso 1 1 calc R . .
C14 C 0.4199(4) -0.2969(5) -0.1076(3) 0.0672(12) Uani 1 1 d . . .
H14 H 0.4575 -0.3202 -0.1642 0.081 Uiso 1 1 calc R . .
C13B C 0.3372(4) -0.3905(5) -0.0751(3) 0.0702(12) Uani 1 1 d . . .
H13B H 0.3187 -0.476 -0.11 0.084 Uiso 1 1 calc R . .
C12B C 0.2812(3) -0.3561(5) 0.0106(3) 0.0595(10) Uani 1 1 d . . .
H12B H 0.2261 -0.4197 0.0327 0.071 Uiso 1 1 calc R . .
C15 C 0.2163(4) -0.4152(5) 0.3386(3) 0.0626(13) Uani 1 1 d GD . .
C16A C 0.2099(6) -0.5618(5) 0.3626(5) 0.060(4) Uani 0.377(6) 1 d PG A 1
H16A H 0.2627 -0.6272 0.339 0.072 Uiso 0.377(6) 1 calc PR A 1
C17A C 0.1248(7) -0.6107(7) 0.4220(6) 0.067(4) Uani 0.377(6) 1 d PG A 1
H17A H 0.1206 -0.7088 0.438 0.08 Uiso 0.377(6) 1 calc PR A 1
C18 C 0.0460(7) -0.5130(11) 0.4573(7) 0.072(7) Uani 0.377(6) 1 d PG A 1
H18 H -0.011 -0.5457 0.497 0.086 Uiso 0.377(6) 1 calc PR A 1
C17B C 0.0523(8) -0.3663(10) 0.4333(8) 0.074(6) Uani 0.377(6) 1 d PG A 1
H17B H -0.0004 -0.3009 0.457 0.089 Uiso 0.377(6) 1 calc PR A 1
C16B C 0.1375(7) -0.3174(6) 0.3740(6) 0.074(4) Uani 0.377(6) 1 d PG A 1
H16B H 0.1417 -0.2193 0.3579 0.089 Uiso 0.377(6) 1 calc PR A 1
C16C C 0.1209(5) -0.4960(10) 0.2830(6) 0.075(2) Uani 0.623(6) 1 d PD A 2
H16C H 0.13 -0.5266 0.218 0.09 Uiso 0.623(6) 1 calc PR A 2
C17C C 0.0171(7) -0.5280(9) 0.3252(8) 0.097(3) Uani 0.623(6) 1 d PD A 2
H17C H -0.0414 -0.5796 0.2886 0.117 Uiso 0.623(6) 1 calc PR A 2
C18C C 0.0015(8) -0.4828(17) 0.4216(7) 0.082(3) Uani 0.623(6) 1 d PD A 2
H18C H -0.0637 -0.5118 0.4528 0.098 Uiso 0.623(6) 1 calc PR A 2
C17D C 0.0814(11) -0.3973(16) 0.4690(11) 0.087(4) Uani 0.623(6) 1 d P A 2
H17D H 0.0691 -0.3616 0.5321 0.105 Uiso 0.623(6) 1 calc PR A 2
C16D C 0.1834(7) -0.3598(9) 0.4261(7) 0.070(2) Uani 0.623(6) 1 d P A 2
H16D H 0.2325 -0.2922 0.4597 0.084 Uiso 0.623(6) 1 calc PR A 2
O19 O 0.3847(2) 0.0557(3) 0.25840(17) 0.0508(8) Uani 1 1 d . . .

loop_
_atom_site_aniso_label
_atom_site_aniso_U_11
_atom_site_aniso_U_22
_atom_site_aniso_U_33
_atom_site_aniso_U_23
_atom_site_aniso_U_13
_atom_site_aniso_U_12
P1 0.0591(5) 0.0488(7) 0.0344(4) -0.0014(4) 0.0047(4) -0.0046(4)
N2 0.0610(16) 0.045(2) 0.0422(16) 0.0001(14) 0.0053(13) -0.0087(13)
C3 0.0515(18) 0.054(3) 0.045(2) -0.0070(19) 0.0018(16) -0.0072(16)
Sn4 0.05540(11) 0.05785(16) 0.06193(14) -0.0074(2) 0.00498(8) 0.00194(19)
C5A 0.083(3) 0.088(5) 0.142(5) -0.014(3) -0.044(3) 0.012(3)
C5B 0.075(3) 0.063(3) 0.059(3) 0.013(2) -0.005(2) 0.004(2)
C5C 0.085(3) 0.074(5) 0.125(4) -0.011(3) 0.057(3) 0.007(2)
C6 0.069(2) 0.047(3) 0.047(2) -0.0042(19) 0.0072(16) -0.0009(18)
C7 0.0641(19) 0.047(2) 0.0386(18) 0.0027(17) 0.0051(15) -0.0008(17)
C8A 0.071(2) 0.069(4) 0.0444(18) 0.001(2) 0.0016(15) 0.004(2)
C9A 0.086(2) 0.084(5) 0.0447(19) -0.011(2) 0.0114(17) 0.017(3)
C10 0.095(3) 0.066(3) 0.038(2) 0.004(2) 0.008(2) 0.001(2)
C9B 0.087(3) 0.052(3) 0.041(2) 0.0106(19) 0.0005(19) 0.001(2)
C8B 0.073(3) 0.063(4) 0.0431(19) -0.002(2) 0.006(2) -0.004(2)
C7' 0.0573(19) 0.057(3) 0.0403(19) 0.0075(18) 0.0060(15) -0.0040(16)
C8A' 0.066(2) 0.062(3) 0.0395(19) 0.0088(19) 0.0053(16) 0.0017(18)
C9A' 0.062(2) 0.102(4) 0.061(3) 0.013(3) 0.001(2) -0.016(2)
C10' 0.063(2) 0.101(4) 0.056(3) 0.020(3) 0.016(2) 0.006(2)
C9B' 0.069(2) 0.079(3) 0.042(2) 0.009(2) 0.0121(18) 0.011(2)
C8B' 0.068(2) 0.077(3) 0.046(2) 0.006(2) 0.0034(18) -0.009(2)
C11 0.0544(18) 0.058(3) 0.0337(18) -0.0047(17) -0.0028(15) 0.0067(17)
C12A 0.064(2) 0.055(3) 0.0413(19) -0.0031(18) 0.0035(16) 0.0020(17)
C13A 0.065(2) 0.070(3) 0.043(2) 0.004(2) 0.0087(17) 0.0096(19)
C14 0.084(3) 0.078(4) 0.039(2) -0.008(2) 0.0061(19) 0.018(2)
C13B 0.090(3) 0.065(3) 0.053(2) -0.019(2) -0.002(2) 0.006(2)
C12B 0.068(2) 0.056(3) 0.053(2) -0.012(2) 0.0007(18) -0.0017(19)
C15 0.087(3) 0.046(3) 0.058(2) 0.002(2) 0.023(2) -0.003(2)
C16A 0.060(6) 0.049(10) 0.076(8) -0.017(6) 0.032(6) -0.016(5)
C17A 0.099(10) 0.043(8) 0.059(7) 0.006(6) 0.009(7) -0.016(7)
C18 0.080(12) 0.092(17) 0.046(8) 0.003(9) 0.013(8) -0.004(11)
C17B 0.068(10) 0.079(14) 0.076(12) 0.015(9) 0.015(9) 0.005(8)
C16B 0.099(10) 0.065(10) 0.056(8) 0.030(7) -0.006(7) 0.001(7)
C16C 0.085(4) 0.052(7) 0.089(5) -0.005(5) 0.018(3) -0.010(4)
C17C 0.076(5) 0.069(7) 0.148(10) -0.007(5) 0.013(5) -0.016(4)
C18C 0.077(5) 0.072(8) 0.100(8) 0.011(8) 0.030(5) -0.011(7)
C17D 0.086(7) 0.087(10) 0.093(10) 0.011(7) 0.033(7) 0.009(6)
C16D 0.077(5) 0.061(6) 0.075(5) -0.007(4) 0.026(4) -0.021(4)
O19 0.0692(13) 0.047(3) 0.0361(11) 0.0009(13) 0.0006(9) -0.0060(13)

loop_
_atom_type_symbol
_atom_type_description
_atom_type_scat_dispersion_real
_atom_type_scat_dispersion_imag
_atom_type_scat_source
C C 0.0181 0.0091 'International Tables Vol C Tables 4.2.6.8 and 6.1.1.4'
H H 0 0 'International Tables Vol C Tables 4.2.6.8 and 6.1.1.4'
N N 0.0311 0.018 'International Tables Vol C Tables 4.2.6.8 and 6.1.1.4'
O O 0.0492 0.0322 'International Tables Vol C Tables 4.2.6.8 and 6.1.1.4'
P P 0.2955 0.4335 'International Tables Vol C Tables 4.2.6.8 and 6.1.1.4'
Sn Sn 0.0259 5.4591 'International Tables Vol C Tables 4.2.6.8 and 6.1.1.4'

loop_
_geom_angle_atom_site_label_1
_geom_angle_atom_site_label_2
_geom_angle_atom_site_label_3
_geom_angle
O19 P1 N2 110.93(15)
O19 P1 C7 110.59(17)
N2 P1 C7 107.29(16)
O19 P1 C7' 113.45(16)
N2 P1 C7' 108.81(17)
C7 P1 C7' 105.46(17)
C3 N2 C6 116.1(3)
C3 N2 P1 120.9(2)
C6 N2 P1 121.8(2)
N2 C3 C11 113.2(3)
N2 C3 Sn4 117.6(2)
C11 C3 Sn4 111.2(3)
N2 C3 H3 104.4
C11 C3 H3 104.4
Sn4 C3 H3 104.4
C5A Sn4 C5C 107.8(2)
C5A Sn4 C5B 105.5(2)
C5C Sn4 C5B 111.42(18)
C5A Sn4 C3 97.91(17)
C5C Sn4 C3 108.46(17)
C5B Sn4 C3 123.90(15)
Sn4 C5A H5A1 109.5
Sn4 C5A H5A2 109.5
H5A1 C5A H5A2 109.5
Sn4 C5A H5A3 109.5
H5A1 C5A H5A3 109.5
H5A2 C5A H5A3 109.5
Sn4 C5B H5B1 109.5
Sn4 C5B H5B2 109.5
H5B1 C5B H5B2 109.5
Sn4 C5B H5B3 109.5
H5B1 C5B H5B3 109.5
H5B2 C5B H5B3 109.5
Sn4 C5C H5C1 109.5
Sn4 C5C H5C2 109.5
H5C1 C5C H5C2 109.5
Sn4 C5C H5C3 109.5
H5C1 C5C H5C3 109.5
H5C2 C5C H5C3 109.5
N2 C6 C15 114.3(3)
N2 C6 H6A 108.7
C15 C6 H6A 108.7
N2 C6 H6B 108.7
C15 C6 H6B 108.7
H6A C6 H6B 107.6
C8A C7 C8B 120.0(3)
C8A C7 P1 117.2(3)
C8B C7 P1 122.8(3)
C7 C8A C9A 120.4(4)
C7 C8A H8A 119.8
C9A C8A H8A 119.8
C10 C9A C8A 119.2(4)
C10 C9A H9A 120.4
C8A C9A H9A 120.4
C9B C10 C9A 120.9(4)
C9B C10 H10 119.5
C9A C10 H10 119.5
C10 C9B C8B 120.3(4)
C10 C9B H9B 119.9
C8B C9B H9B 119.9
C9B C8B C7 119.1(4)
C9B C8B H8B 120.5
C7 C8B H8B 120.5
C8B' C7' C8A' 118.9(3)
C8B' C7' P1 119.0(3)
C8A' C7' P1 122.0(3)
C9B' C8A' C7' 120.7(4)
C9B' C8A' H8A' 119.6
C7' C8A' H8A' 119.6
C8B' C9A' C10' 120.8(4)
C8B' C9A' H9A' 119.6
C10' C9A' H9A' 119.6
C9B' C10' C9A' 119.9(4)
C9B' C10' H10' 120
C9A' C10' H10' 120
C10' C9B' C8A' 120.0(4)
C10' C9B' H9B' 120
C8A' C9B' H9B' 120
C9A' C8B' C7' 119.6(4)
C9A' C8B' H8B' 120.2
C7' C8B' H8B' 120.2
C12A C11 C12B 118.6(3)
C12A C11 C3 119.9(3)
C12B C11 C3 121.5(3)
C11 C12A C13A 120.1(4)
C11 C12A H12A 120
C13A C12A H12A 120
C14 C13A C12A 120.1(4)
C14 C13A H13A 120
C12A C13A H13A 120
C13B C14 C13A 120.6(4)
C13B C14 H14 119.7
C13A C14 H14 119.7
C14 C13B C12B 119.8(4)
C14 C13B H13B 120.1
C12B C13B H13B 120.1
C13B C12B C11 120.9(4)
C13B C12B H12B 119.5
C11 C12B H12B 119.5
C16D C15 C16A 98.0(4)
C16D C15 C16B 39.3(4)
C16A C15 C16B 120
C16D C15 C16C 111.9(5)
C16A C15 C16C 64.9(5)
C16B C15 C16C 91.0(5)
C16D C15 C6 125.8(5)
C16A C15 C6 115.5(4)
C16B C15 C6 123.9(4)
C16C C15 C6 120.4(4)
C15 C16A C17A 120
C15 C16A H16A 120
C17A C16A H16A 120
C18 C17A C16A 120
C18 C17A H17A 120
C16A C17A H17A 120
C17A C18 C17B 120
C17A C18 H18 120
C17B C18 H18 120
C16B C17B C18 120
C16B C17B H17B 120
C18 C17B H17B 120
C17B C16B C15 120
C17B C16B H16B 120
C15 C16B H16B 120
C17C C16C C15 121.9(7)
C17C C16C H16C 119.1
C15 C16C H16C 119.1
C18C C17C C16C 120.0(8)
C18C C17C H17C 120
C16C C17C H17C 120
C17D C18C C17C 118.9(9)
C17D C18C H18C 120.6
C17C C18C H18C 120.6
C18C C17D C16D 121.5(12)
C18C C17D H17D 119.3
C16D C17D H17D 119.3
C15 C16D C17D 124.7(9)
C15 C16D H16D 117.7
C17D C16D H16D 117.7

loop_
_geom_bond_atom_site_label_1
_geom_bond_atom_site_label_2
_geom_bond_distance
P1 O19 1.506(3)
P1 N2 1.665(3)
P1 C7 1.811(3)
P1 C7' 1.832(4)
N2 C3 1.484(5)
N2 C6 1.492(5)
C3 C11 1.520(5)
C3 Sn4 2.218(4)
C3 H3 0.98
Sn4 C5A 2.156(5)
Sn4 C5C 2.166(4)
Sn4 C5B 2.174(5)
C5A H5A1 0.96
C5A H5A2 0.96
C5A H5A3 0.96
C5B H5B1 0.96
C5B H5B2 0.96
C5B H5B3 0.96
C5C H5C1 0.96
C5C H5C2 0.96
C5C H5C3 0.96
C6 C15 1.513(5)
C6 H6A 0.97
C6 H6B 0.97
C7 C8A 1.395(6)
C7 C8B 1.409(5)
C8A C9A 1.397(5)
C8A H8A 0.93
C9A C10 1.394(6)
C9A H9A 0.93
C10 C9B 1.384(6)
C10 H10 0.93
C9B C8B 1.400(6)
C9B H9B 0.93
C8B H8B 0.93
C7' C8B' 1.396(5)
C7' C8A' 1.418(6)
C8A' C9B' 1.387(5)
C8A' H8A' 0.93
C9A' C8B' 1.391(6)
C9A' C10' 1.401(7)
C9A' H9A' 0.93
C10' C9B' 1.378(7)
C10' H10' 0.93
C9B' H9B' 0.93
C8B' H8B' 0.93
C11 C12A 1.405(5)
C11 C12B 1.409(5)
C12A C13A 1.410(5)
C12A H12A 0.93
C13A C14 1.392(6)
C13A H13A 0.93
C14 C13B 1.383(7)
C14 H14 0.93
C13B C12B 1.402(6)
C13B H13B 0.93
C12B H12B 0.93
C15 C16D 1.362(9)
C15 C16A 1.39
C15 C16B 1.39
C15 C16C 1.475(8)
C16A C17A 1.39
C16A H16A 0.93
C17A C18 1.39
C17A H17A 0.93
C18 C17B 1.39
C18 H18 0.93
C17B C16B 1.39
C17B H17B 0.93
C16B H16B 0.93
C16C C17C 1.397(9)
C16C H16C 0.93
C17C C18C 1.384(12)
C17C H17C 0.93
C18C C17D 1.330(17)
C18C H18C 0.93
C17D C16D 1.395(14)
C17D H17D 0.93
C16D H16D 0.93

loop_
_geom_hbond_atom_site_label_D
_geom_hbond_atom_site_label_H
_geom_hbond_atom_site_label_A
_geom_hbond_distance_DH
_geom_hbond_distance_HA
_geom_hbond_distance_DA
_geom_hbond_angle_DHA
_geom_hbond_site_symmetry_A
C5B H5B2 O19 0.96 2.52 3.052(5) 114.7 .
C8A H8A O19 0.93 2.68 3.060(4) 105 .
C12A H12A O19 0.93 2.81 3.528(4) 134.4 .
C8A' H8A' N2 0.93 2.75 3.163(5) 108 .
C16B H16B N2 0.93 2.6 2.931(7) 101.2 .
C9B H9B O19 0.93 2.49 3.407(5) 170.6 2_646
C14 H14 O19 0.93 2.57 3.432(5) 154.4 2_645

loop_
_geom_torsion_atom_site_label_1
_geom_torsion_atom_site_label_2
_geom_torsion_atom_site_label_3
_geom_torsion_atom_site_label_4
_geom_torsion
O19 P1 N2 C3 19.4(3)
C7 P1 N2 C3 140.3(3)
C7' P1 N2 C3 -106.1(3)
O19 P1 N2 C6 -173.7(2)
C7 P1 N2 C6 -52.8(3)
C7' P1 N2 C6 60.9(3)
C6 N2 C3 C11 -81.3(4)
P1 N2 C3 C11 86.4(4)
C6 N2 C3 Sn4 146.8(2)
P1 N2 C3 Sn4 -45.6(3)
N2 C3 Sn4 C5A -162.5(3)
C11 C3 Sn4 C5A 64.6(3)
N2 C3 Sn4 C5C -50.7(3)
C11 C3 Sn4 C5C 176.5(3)
N2 C3 Sn4 C5B 82.8(3)
C11 C3 Sn4 C5B -50.1(3)
C3 N2 C6 C15 -78.1(4)
P1 N2 C6 C15 114.4(3)
O19 P1 C7 C8A 30.0(4)
N2 P1 C7 C8A -91.1(3)
C7' P1 C7 C8A 153.0(3)
O19 P1 C7 C8B -151.7(3)
N2 P1 C7 C8B 87.2(4)
C7' P1 C7 C8B -28.7(4)
C8B C7 C8A C9A -0.2(7)
P1 C7 C8A C9A 178.1(4)
C7 C8A C9A C10 -0.8(8)
C8A C9A C10 C9B 2.1(8)
C9A C10 C9B C8B -2.4(7)
C10 C9B C8B C7 1.4(7)
C8A C7 C8B C9B -0.1(7)
P1 C7 C8B C9B -178.3(3)
O19 P1 C7' C8B' 68.6(3)
N2 P1 C7' C8B' -167.4(3)
C7 P1 C7' C8B' -52.6(3)
O19 P1 C7' C8A' -108.7(3)
N2 P1 C7' C8A' 15.3(4)
C7 P1 C7' C8A' 130.1(3)
C8B' C7' C8A' C9B' -1.0(6)
P1 C7' C8A' C9B' 176.2(3)
C8B' C9A' C10' C9B' 1.2(7)
C9A' C10' C9B' C8A' -1.4(7)
C7' C8A' C9B' C10' 1.3(6)
C10' C9A' C8B' C7' -1.0(6)
C8A' C7' C8B' C9A' 0.9(6)
P1 C7' C8B' C9A' -176.5(3)
N2 C3 C11 C12A -78.5(4)
Sn4 C3 C11 C12A 56.6(4)
N2 C3 C11 C12B 101.4(4)
Sn4 C3 C11 C12B -123.5(3)
C12B C11 C12A C13A -0.4(5)
C3 C11 C12A C13A 179.5(3)
C11 C12A C13A C14 0.5(6)
C12A C13A C14 C13B 0.0(6)
C13A C14 C13B C12B -0.5(7)
C14 C13B C12B C11 0.6(7)
C12A C11 C12B C13B -0.1(6)
C3 C11 C12B C13B -180.0(4)
N2 C6 C15 C16D -64.9(7)
N2 C6 C15 C16A 172.9(4)
N2 C6 C15 C16B -16.6(6)
N2 C6 C15 C16C 98.2(6)
C16D C15 C16A C17A 34.8(5)
C16B C15 C16A C17A 0
C16C C15 C16A C17A -75.7(4)
C6 C15 C16A C17A 170.9(5)
C15 C16A C17A C18 0
C16A C17A C18 C17B 0
C17A C18 C17B C16B 0
C18 C17B C16B C15 0
C16D C15 C16B C17B -63.2(7)
C16A C15 C16B C17B 0
C16C C15 C16B C17B 61.4(4)
C6 C15 C16B C17B -170.1(5)
C16D C15 C16C C17C -9.1(11)
C16A C15 C16C C17C 79.7(8)
C16B C15 C16C C17C -43.3(8)
C6 C15 C16C C17C -174.3(7)
C15 C16C C17C C18C 0.3(15)
C16C C17C C18C C17D 6.5(19)
C17C C18C C17D C16D -4(2)
C16A C15 C16D C17D -54.1(12)
C16B C15 C16D C17D 74.5(12)
C16C C15 C16D C17D 12.0(13)
C6 C15 C16D C17D 176.3(9)
C18C C17D C16D C15 -6(2)
